data_4321559
loop_
_publ_author_name
'Chuan He'
'Stephen J. Lippard'

_publ_section_title
;
 Synthesis and Characterization of Several Dicopper(I) Complexes and a
 Spin-Delocalized Dicopper(I,II) Mixed-Valence Complex Using a
 1,8-Naphthyridine-Based Dinucleating Ligand
;
_journal_name_full 'Inorganic Chemistry'
_journal_page_first 5225
_journal_page_last 5231
_journal_paper_doi 10.1021/ic0005339
_journal_volume 39
_journal_year 2000
_chemical_formula_sum 'C60.5 H52 Cl Cu2 F6 N4 O8 S2'
_chemical_formula_weight 1303.71
_chemical_name_common '[Cu2(TBAN)(Ph3CCOO)(OTf)](OTf)'
_space_group_IT_number 14
_symmetry_cell_setting monoclinic
_symmetry_space_group_name_Hall '-P 2ybc'
_symmetry_space_group_name_H-M 'P 1 21/c 1'
_atom_sites_solution_hydrogens geom
_atom_sites_solution_primary direct
_atom_sites_solution_secondary difmap
_audit_creation_method SHELXL-97
_cell_angle_alpha 90.00
_cell_angle_beta 95.5300(10)
_cell_angle_gamma 90.00
_cell_formula_units_Z 8
_cell_length_a 22.5642(2)
_cell_length_b 22.3852(4)
_cell_length_c 23.5102(4)
_cell_measurement_temperature 188(2)
_cell_volume 11819.8(3)
_computing_structure_refinement 'SHELXL-97 (Sheldrick, 1997)'
_computing_structure_solution 'SHELXS-97 (Sheldrick, 1990)'
_diffrn_ambient_temperature 188(2)
_diffrn_measured_fraction_theta_full 0.999
_diffrn_measured_fraction_theta_max 0.999
_diffrn_radiation_monochromator graphite
_diffrn_radiation_source 'fine-focus sealed tube'
_diffrn_radiation_type MoK\a
_diffrn_radiation_wavelength 0.71073
_diffrn_reflns_av_R_equivalents 0.1001
_diffrn_reflns_av_sigmaI/netI 0.1022
_diffrn_reflns_limit_h_max 24
_diffrn_reflns_limit_h_min -22
_diffrn_reflns_limit_k_max 24
_diffrn_reflns_limit_k_min -21
_diffrn_reflns_limit_l_max 25
_diffrn_reflns_limit_l_min -25
_diffrn_reflns_number 49523
_diffrn_reflns_theta_full 22.50
_diffrn_reflns_theta_max 22.50
_diffrn_reflns_theta_min 1.74
_exptl_absorpt_coefficient_mu 0.912
_exptl_crystal_density_diffrn 1.465
_exptl_crystal_density_method 'not measured'
_exptl_crystal_F_000 5344
_exptl_crystal_size_max 0.4
_exptl_crystal_size_mid 0.3
_exptl_crystal_size_min 0.05
_refine_diff_density_max 1.172
_refine_diff_density_min -0.790
_refine_diff_density_rms 0.091
_refine_ls_extinction_method none
_refine_ls_goodness_of_fit_ref 1.077
_refine_ls_hydrogen_treatment mixed
_refine_ls_matrix_type full
_refine_ls_number_parameters 1482
_refine_ls_number_reflns 15428
_refine_ls_number_restraints 2
_refine_ls_restrained_S_all 1.078
_refine_ls_R_factor_all 0.1512
_refine_ls_R_factor_gt 0.0743
_refine_ls_shift/su_max 0.039
_refine_ls_shift/su_mean 0.001
_refine_ls_structure_factor_coef Fsqd
_refine_ls_weighting_details 'calc w=1/[\s^2^(Fo^2^)+(0.1000P)^2^+0.0000P] where P=(Fo^2^+2Fc^2^)/3'
_refine_ls_weighting_scheme calc
_refine_ls_wR_factor_gt 0.1751
_refine_ls_wR_factor_ref 0.1982
_reflns_number_gt 8553
_reflns_number_total 15428
_reflns_threshold_expression >2sigma(I)
_cod_data_source_file ic0005339_6.cif
_cod_data_source_block Compound6
_cod_original_formula_sum 'C60.50 H52 Cl Cu2 F6 N4 O8 S2'
_cod_database_code 4321559

loop_
_symmetry_equiv_pos_as_xyz
'x, y, z'
'-x, y+1/2, -z+1/2'
'-x, -y, -z'
'x, -y-1/2, z-1/2'

loop_
_atom_site_label
_atom_site_type_symbol
_atom_site_fract_x
_atom_site_fract_y
_atom_site_fract_z
_atom_site_U_iso_or_equiv
_atom_site_adp_type
_atom_site_occupancy
_atom_site_symmetry_multiplicity
_atom_site_calc_flag
_atom_site_refinement_flags
_atom_site_disorder_assembly
_atom_site_disorder_group
Cu1 Cu 0.12185(4) 0.58117(4) 0.27336(4) 0.0373(3) Uani 1 1 d . . .
Cu2 Cu 0.18011(4) 0.54197(4) 0.19889(4) 0.0335(3) Uani 1 1 d . . .
N1 N 0.1403(3) 0.6597(3) 0.2494(3) 0.0344(15) Uani 1 1 d . . .
N2 N 0.1902(3) 0.6233(3) 0.1763(3) 0.0353(16) Uani 1 1 d . . .
N3 N 0.0590(3) 0.6243(3) 0.3181(3) 0.0426(17) Uani 1 1 d . . .
N4 N 0.2376(3) 0.5244(3) 0.1331(3) 0.0385(16) Uani 1 1 d . . .
O4 O 0.2754(2) 0.6297(2) 0.3091(2) 0.0603(17) Uani 1 1 d . . .
O5 O 0.2174(3) 0.6745(4) 0.3814(4) 0.114(3) Uani 1 1 d . . .
S1 S 0.24200(11) 0.61610(12) 0.35509(11) 0.0668(8) Uani 1 1 d . . .
O1 O 0.0982(2) 0.5024(2) 0.2868(2) 0.0386(13) Uani 1 1 d . . .
O2 O 0.1605(2) 0.4664(2) 0.2279(2) 0.0361(13) Uani 1 1 d . . .
O3 O 0.1966(3) 0.5726(3) 0.3453(3) 0.0700(19) Uani 1 1 d . . .
F1 F 0.2668(5) 0.5785(6) 0.4554(4) 0.267(8) Uani 1 1 d . . .
F2 F 0.3202(5) 0.5450(4) 0.3900(4) 0.184(4) Uani 1 1 d . . .
F3 F 0.3331(4) 0.6345(4) 0.4258(3) 0.175(4) Uani 1 1 d . . .
C1 C 0.1172(3) 0.7047(4) 0.2776(3) 0.043(2) Uani 1 1 d . . .
C2 C 0.1282(4) 0.7633(4) 0.2637(4) 0.054(2) Uani 1 1 d . . .
H2A H 0.1123 0.7948 0.2847 0.065 Uiso 1 1 calc R . .
C3 C 0.1623(4) 0.7766(4) 0.2195(4) 0.054(2) Uani 1 1 d . . .
H3A H 0.1704 0.8170 0.2104 0.064 Uiso 1 1 calc R . .
C4 C 0.2160(4) 0.7377(4) 0.1405(3) 0.046(2) Uani 1 1 d . . .
H4B H 0.2258 0.7767 0.1285 0.056 Uiso 1 1 calc R . .
C5 C 0.2325(3) 0.6895(4) 0.1112(3) 0.044(2) Uani 1 1 d . . .
H5B H 0.2536 0.6946 0.0785 0.053 Uiso 1 1 calc R . .
C6 C 0.2182(3) 0.6314(3) 0.1293(3) 0.038(2) Uani 1 1 d . . .
C7 C 0.1720(3) 0.6720(3) 0.2051(3) 0.0353(19) Uani 1 1 d . . .
C8 C 0.1844(3) 0.7301(4) 0.1886(3) 0.041(2) Uani 1 1 d . . .
C9 C 0.0813(4) 0.6866(3) 0.3253(3) 0.048(2) Uani 1 1 d . . .
H9A H 0.1062 0.6900 0.3622 0.057 Uiso 1 1 calc R . .
H9B H 0.0470 0.7141 0.3264 0.057 Uiso 1 1 calc R . .
C10 C 0.0541(4) 0.5954(4) 0.3748(4) 0.061(3) Uani 1 1 d . . .
H10A H 0.0939 0.5959 0.3964 0.073 Uiso 1 1 calc R . .
H10B H 0.0430 0.5530 0.3679 0.073 Uiso 1 1 calc R . .
C11 C 0.0102(5) 0.6226(4) 0.4122(4) 0.068(3) Uani 1 1 d . . .
C12 C 0.0253(4) 0.6670(4) 0.4494(4) 0.068(3) Uani 1 1 d . . .
H12A H 0.0651 0.6813 0.4523 0.081 Uiso 1 1 calc R . .
C13 C -0.0141(6) 0.6925(5) 0.4835(5) 0.090(4) Uani 1 1 d . . .
H13A H -0.0026 0.7253 0.5079 0.108 Uiso 1 1 calc R . .
C14 C -0.0701(7) 0.6694(6) 0.4812(5) 0.108(4) Uani 1 1 d . . .
H14A H -0.0974 0.6848 0.5058 0.130 Uiso 1 1 calc R . .
C15 C -0.0876(6) 0.6247(7) 0.4443(6) 0.132(6) Uani 1 1 d . . .
H15A H -0.1272 0.6100 0.4419 0.158 Uiso 1 1 calc R . .
C16 C -0.0482(5) 0.6017(5) 0.4111(5) 0.106(5) Uani 1 1 d . . .
H16A H -0.0604 0.5699 0.3859 0.128 Uiso 1 1 calc R . .
C17 C -0.0006(4) 0.6217(4) 0.2835(4) 0.061(3) Uani 1 1 d . . .
H17A H -0.0180 0.5815 0.2870 0.073 Uiso 1 1 calc R . .
H17B H -0.0278 0.6511 0.2987 0.073 Uiso 1 1 calc R . .
C18 C 0.0051(4) 0.6350(5) 0.2217(4) 0.053(2) Uani 1 1 d . . .
C19 C 0.0007(4) 0.6935(5) 0.2013(5) 0.073(3) Uani 1 1 d . . .
H19A H -0.0076 0.7252 0.2262 0.088 Uiso 1 1 calc R . .
C20 C 0.0084(5) 0.7053(6) 0.1450(6) 0.095(4) Uani 1 1 d . . .
H20A H 0.0039 0.7449 0.1305 0.114 Uiso 1 1 calc R . .
C21 C 0.0226(5) 0.6599(7) 0.1101(5) 0.100(4) Uani 1 1 d . . .
H21A H 0.0311 0.6685 0.0722 0.119 Uiso 1 1 calc R . .
C22 C 0.0247(5) 0.6017(6) 0.1292(5) 0.082(3) Uani 1 1 d . . .
H22A H 0.0319 0.5701 0.1038 0.099 Uiso 1 1 calc R . .
C23 C 0.0162(4) 0.5894(4) 0.1856(4) 0.057(2) Uani 1 1 d . . .
H23A H 0.0180 0.5494 0.1991 0.068 Uiso 1 1 calc R . .
C24 C 0.2299(4) 0.5778(3) 0.0963(3) 0.046(2) Uani 1 1 d . . .
H24A H 0.2664 0.5841 0.0768 0.055 Uiso 1 1 calc R . .
H24B H 0.1964 0.5712 0.0666 0.055 Uiso 1 1 calc R . .
C25 C 0.2258(3) 0.4680(3) 0.0979(3) 0.043(2) Uani 1 1 d . . .
H25A H 0.2526 0.4678 0.0669 0.051 Uiso 1 1 calc R . .
H25B H 0.2362 0.4330 0.1226 0.051 Uiso 1 1 calc R . .
C26 C 0.1629(3) 0.4612(3) 0.0718(3) 0.039(2) Uani 1 1 d . . .
C27 C 0.1212(3) 0.4302(3) 0.1012(3) 0.040(2) Uani 1 1 d . . .
H27A H 0.1326 0.4155 0.1386 0.048 Uiso 1 1 calc R . .
C28 C 0.0642(4) 0.4208(3) 0.0771(3) 0.044(2) Uani 1 1 d . . .
H28A H 0.0369 0.3995 0.0977 0.053 Uiso 1 1 calc R . .
C29 C 0.0462(4) 0.4419(4) 0.0229(4) 0.052(2) Uani 1 1 d . . .
H29A H 0.0066 0.4353 0.0066 0.062 Uiso 1 1 calc R . .
C30 C 0.0856(4) 0.4725(4) -0.0070(4) 0.054(2) Uani 1 1 d . . .
H30A H 0.0731 0.4871 -0.0442 0.065 Uiso 1 1 calc R . .
C31 C 0.1436(4) 0.4825(3) 0.0162(3) 0.048(2) Uani 1 1 d . . .
H31A H 0.1706 0.5036 -0.0051 0.058 Uiso 1 1 calc R . .
C32 C 0.3006(3) 0.5239(4) 0.1585(4) 0.053(2) Uani 1 1 d . . .
H32A H 0.3098 0.5629 0.1771 0.064 Uiso 1 1 calc R . .
H32B H 0.3269 0.5192 0.1275 0.064 Uiso 1 1 calc R . .
C33 C 0.3145(3) 0.4747(4) 0.2021(4) 0.048(2) Uani 1 1 d . . .
C34 C 0.3021(4) 0.4837(4) 0.2582(5) 0.061(3) Uani 1 1 d . . .
H34A H 0.2855 0.5206 0.2689 0.073 Uiso 1 1 calc R . .
C35 C 0.3138(5) 0.4388(7) 0.2987(6) 0.104(4) Uani 1 1 d . . .
H35A H 0.3054 0.4444 0.3372 0.124 Uiso 1 1 calc R . .
C36 C 0.3378(8) 0.3864(7) 0.2815(11) 0.160(11) Uani 1 1 d . . .
H36A H 0.3465 0.3561 0.3093 0.191 Uiso 1 1 calc R . .
C37 C 0.3495(8) 0.3757(8) 0.2291(10) 0.160(12) Uani 1 1 d . . .
H37A H 0.3645 0.3379 0.2189 0.192 Uiso 1 1 calc R . .
C38 C 0.3393(4) 0.4218(5) 0.1880(6) 0.098(4) Uani 1 1 d . . .
H38A H 0.3498 0.4158 0.1503 0.118 Uiso 1 1 calc R . .
C39 C 0.1240(3) 0.4596(4) 0.2641(3) 0.0365(19) Uani 1 1 d . . .
C40 C 0.1079(3) 0.3956(3) 0.2821(3) 0.0338(19) Uani 1 1 d . . .
C41 C 0.0412(4) 0.3986(3) 0.2915(4) 0.042(2) Uani 1 1 d . . .
C42 C 0.0003(4) 0.4205(3) 0.2470(4) 0.053(2) Uani 1 1 d . . .
H42A H 0.0135 0.4298 0.2108 0.063 Uiso 1 1 calc R . .
C43 C -0.0591(4) 0.4283(4) 0.2560(6) 0.080(4) Uani 1 1 d . . .
H43A H -0.0864 0.4431 0.2261 0.096 Uiso 1 1 calc R . .
C44 C -0.0783(5) 0.4147(6) 0.3081(7) 0.096(5) Uani 1 1 d . . .
H44A H -0.1188 0.4208 0.3143 0.115 Uiso 1 1 calc R . .
C45 C -0.0402(5) 0.3928(5) 0.3504(6) 0.081(4) Uani 1 1 d . . .
H45A H -0.0549 0.3830 0.3858 0.097 Uiso 1 1 calc R . .
C46 C 0.0207(4) 0.3839(3) 0.3444(4) 0.059(3) Uani 1 1 d . . .
H46A H 0.0469 0.3685 0.3749 0.070 Uiso 1 1 calc R . .
C47 C 0.1472(3) 0.3817(4) 0.3384(3) 0.038(2) Uani 1 1 d . . .
C48 C 0.1738(4) 0.4245(4) 0.3726(4) 0.058(2) Uani 1 1 d . . .
H48A H 0.1683 0.4654 0.3628 0.069 Uiso 1 1 calc R . .
C49 C 0.2089(5) 0.4084(6) 0.4219(4) 0.081(3) Uani 1 1 d . . .
H49A H 0.2269 0.4390 0.4456 0.097 Uiso 1 1 calc R . .
C50 C 0.2185(5) 0.3520(6) 0.4372(4) 0.081(3) Uani 1 1 d . . .
H50A H 0.2437 0.3423 0.4706 0.097 Uiso 1 1 calc R . .
C51 C 0.1914(5) 0.3085(5) 0.4040(5) 0.086(4) Uani 1 1 d . . .
H51A H 0.1974 0.2678 0.4144 0.103 Uiso 1 1 calc R . .
C52 C 0.1552(4) 0.3228(4) 0.3553(4) 0.059(3) Uani 1 1 d . . .
H52A H 0.1355 0.2919 0.3332 0.071 Uiso 1 1 calc R . .
C53 C 0.1216(3) 0.3504(3) 0.2357(3) 0.0336(19) Uani 1 1 d . . .
C54 C 0.0792(4) 0.3192(3) 0.2022(3) 0.038(2) Uani 1 1 d . . .
H54A H 0.0385 0.3248 0.2081 0.046 Uiso 1 1 calc R . .
C55 C 0.0932(4) 0.2798(3) 0.1603(3) 0.043(2) Uani 1 1 d . . .
H55A H 0.0624 0.2599 0.1373 0.052 Uiso 1 1 calc R . .
C56 C 0.1512(4) 0.2695(3) 0.1521(4) 0.049(2) Uani 1 1 d . . .
H56A H 0.1612 0.2423 0.1235 0.059 Uiso 1 1 calc R . .
C57 C 0.1957(4) 0.2995(4) 0.1860(4) 0.048(2) Uani 1 1 d . . .
H57A H 0.2363 0.2922 0.1810 0.057 Uiso 1 1 calc R . .
C58 C 0.1810(3) 0.3395(3) 0.2266(3) 0.037(2) Uani 1 1 d . . .
H58A H 0.2117 0.3601 0.2489 0.045 Uiso 1 1 calc R . .
C59 C 0.2912(7) 0.5907(8) 0.4095(7) 0.125(5) Uani 1 1 d . . .
Cu1B Cu 0.38087(4) 0.95386(4) 0.21219(4) 0.0462(3) Uani 1 1 d . . .
Cu2B Cu 0.32781(4) 0.97849(4) 0.29524(4) 0.0417(3) Uani 1 1 d . . .
S1B S 0.25905(10) 0.92221(10) 0.13119(10) 0.0506(6) Uani 1 1 d . . .
O3B O 0.3018(3) 0.9684(2) 0.1473(3) 0.0681(18) Uani 1 1 d . . .
O4B O 0.2804(3) 0.8757(3) 0.0982(3) 0.092(2) Uani 1 1 d . . .
O5B O 0.2272(3) 0.9028(3) 0.1769(3) 0.087(2) Uani 1 1 d . . .
F1B F 0.1769(3) 1.0028(3) 0.1103(3) 0.110(2) Uani 1 1 d . . .
F2B F 0.2283(3) 0.9877(3) 0.0419(2) 0.111(2) Uani 1 1 d . . .
F3B F 0.1639(3) 0.9248(3) 0.0611(3) 0.131(3) Uani 1 1 d . . .
N1B N 0.3652(3) 0.8715(3) 0.2260(3) 0.0477(18) Uani 1 1 d . . .
N2B N 0.3195(3) 0.8946(3) 0.3058(3) 0.0483(18) Uani 1 1 d . . .
N3B N 0.4437(3) 0.9212(3) 0.1603(3) 0.0478(18) Uani 1 1 d . . .
N4B N 0.2728(3) 0.9845(3) 0.3629(3) 0.0418(17) Uani 1 1 d . . .
O1B O 0.4022(2) 1.0345(2) 0.2090(2) 0.0489(15) Uani 1 1 d . . .
O2B O 0.3470(2) 1.0582(2) 0.2793(2) 0.0416(14) Uani 1 1 d . . .
C1B C 0.3871(4) 0.8330(4) 0.1905(4) 0.055(2) Uani 1 1 d . . .
C2B C 0.3778(4) 0.7704(4) 0.1952(5) 0.063(3) Uani 1 1 d . . .
H2BA H 0.3919 0.7430 0.1687 0.076 Uiso 1 1 calc R . .
C3B C 0.3478(4) 0.7518(4) 0.2393(5) 0.068(3) Uani 1 1 d . . .
H3BA H 0.3404 0.7103 0.2430 0.082 Uiso 1 1 calc R . .
C4B C 0.3003(4) 0.7749(4) 0.3300(5) 0.062(3) Uani 1 1 d . . .
H4BB H 0.2933 0.7341 0.3383 0.074 Uiso 1 1 calc R . .
C5B C 0.2851(4) 0.8174(4) 0.3651(5) 0.062(3) Uani 1 1 d . . .
H5BB H 0.2673 0.8067 0.3987 0.075 Uiso 1 1 calc R . .
C6B C 0.2947(4) 0.8779(4) 0.3534(4) 0.052(2) Uani 1 1 d . . .
C7B C 0.3369(4) 0.8521(4) 0.2699(4) 0.047(2) Uani 1 1 d . . .
C8B C 0.3271(4) 0.7908(4) 0.2797(5) 0.060(3) Uani 1 1 d . . .
C9B C 0.4203(4) 0.8597(4) 0.1453(4) 0.057(3) Uani 1 1 d . . .
H9BA H 0.3937 0.8619 0.1093 0.069 Uiso 1 1 calc R . .
H9BB H 0.4541 0.8333 0.1385 0.069 Uiso 1 1 calc R . .
C10B C 0.4484(4) 0.9587(4) 0.1089(4) 0.059(3) Uani 1 1 d . . .
H10C H 0.4594 0.9996 0.1218 0.071 Uiso 1 1 calc R . .
H10D H 0.4084 0.9609 0.0875 0.071 Uiso 1 1 calc R . .
C11B C 0.4918(5) 0.9386(4) 0.0684(4) 0.064(3) Uani 1 1 d . . .
C12B C 0.4750(6) 0.8972(5) 0.0251(5) 0.089(4) Uani 1 1 d . . .
H12B H 0.4349 0.8839 0.0196 0.107 Uiso 1 1 calc R . .
C13B C 0.5150(9) 0.8759(6) -0.0090(6) 0.130(5) Uani 1 1 d . . .
H13B H 0.5034 0.8454 -0.0359 0.156 Uiso 1 1 calc R . .
C14B C 0.5723(7) 0.8979(7) -0.0054(6) 0.123(5) Uani 1 1 d . . .
H14B H 0.5999 0.8846 -0.0308 0.148 Uiso 1 1 calc R . .
C15B C 0.5885(6) 0.9400(7) 0.0363(6) 0.120(5) Uani 1 1 d . . .
H15B H 0.6277 0.9557 0.0397 0.144 Uiso 1 1 calc R . .
C16B C 0.5487(5) 0.9592(5) 0.0726(4) 0.087(3) Uani 1 1 d . . .
H16B H 0.5610 0.9875 0.1014 0.104 Uiso 1 1 calc R . .
C17B C 0.5023(4) 0.9187(4) 0.1961(4) 0.062(3) Uani 1 1 d . . .
H17C H 0.5290 0.8908 0.1783 0.074 Uiso 1 1 calc R . .
H17D H 0.5208 0.9588 0.1969 0.074 Uiso 1 1 calc R . .
C18B C 0.4964(4) 0.8991(4) 0.2557(4) 0.052(2) Uani 1 1 d . . .
C19B C 0.4984(4) 0.8398(5) 0.2718(5) 0.067(3) Uani 1 1 d . . .
H19B H 0.5072 0.8104 0.2447 0.081 Uiso 1 1 calc R . .
C20B C 0.4880(5) 0.8220(5) 0.3258(6) 0.078(3) Uani 1 1 d . . .
H20B H 0.4898 0.7808 0.3356 0.094 Uiso 1 1 calc R . .
C21B C 0.4753(4) 0.8632(6) 0.3653(5) 0.079(3) Uani 1 1 d . . .
H21B H 0.4665 0.8507 0.4021 0.095 Uiso 1 1 calc R . .
C22B C 0.4753(4) 0.9224(5) 0.3519(5) 0.074(3) Uani 1 1 d . . .
H22B H 0.4678 0.9512 0.3800 0.089 Uiso 1 1 calc R . .
C23B C 0.4859(4) 0.9407(4) 0.2980(4) 0.052(2) Uani 1 1 d . . .
H23B H 0.4860 0.9822 0.2893 0.062 Uiso 1 1 calc R . .
C24B C 0.2833(4) 0.9267(4) 0.3932(4) 0.051(2) Uani 1 1 d . . .
H24C H 0.3178 0.9307 0.4223 0.061 Uiso 1 1 calc R . .
H24D H 0.2480 0.9165 0.4133 0.061 Uiso 1 1 calc R . .
C25B C 0.2090(3) 0.9841(3) 0.3374(3) 0.044(2) Uani 1 1 d . . .
H25C H 0.2029 0.9496 0.3111 0.053 Uiso 1 1 calc R . .
H25D H 0.1828 0.9784 0.3684 0.053 Uiso 1 1 calc R . .
C26B C 0.1905(3) 1.0400(3) 0.3052(3) 0.037(2) Uani 1 1 d . . .
C27B C 0.2009(4) 1.0478(5) 0.2502(4) 0.059(3) Uani 1 1 d . . .
H27B H 0.2199 1.0173 0.2305 0.070 Uiso 1 1 calc R . .
C28B C 0.1833(5) 1.1013(6) 0.2221(5) 0.089(4) Uani 1 1 d . . .
H28B H 0.1893 1.1070 0.1830 0.107 Uiso 1 1 calc R . .
C29B C 0.1571(5) 1.1458(6) 0.2524(7) 0.095(5) Uani 1 1 d . . .
H29B H 0.1469 1.1831 0.2348 0.114 Uiso 1 1 calc R . .
C30B C 0.1463(4) 1.1356(5) 0.3071(7) 0.090(4) Uani 1 1 d . . .
H30B H 0.1268 1.1654 0.3273 0.107 Uiso 1 1 calc R . .
C31B C 0.1627(4) 1.0837(5) 0.3338(4) 0.065(3) Uani 1 1 d . . .
H31B H 0.1550 1.0775 0.3724 0.078 Uiso 1 1 calc R . .
C32B C 0.2804(4) 1.0346(4) 0.4040(4) 0.053(2) Uani 1 1 d . . .
H32C H 0.2514 1.0295 0.4326 0.063 Uiso 1 1 calc R . .
H32D H 0.2702 1.0722 0.3831 0.063 Uiso 1 1 calc R . .
C33B C 0.3414(4) 1.0415(4) 0.4353(4) 0.053(2) Uani 1 1 d . . .
C34B C 0.3840(4) 1.0780(4) 0.4137(4) 0.073(3) Uani 1 1 d . . .
H34B H 0.3746 1.0971 0.3778 0.087 Uiso 1 1 calc R . .
C35B C 0.4392(5) 1.0872(5) 0.4426(4) 0.088(4) Uani 1 1 d . . .
H35B H 0.4677 1.1114 0.4261 0.105 Uiso 1 1 calc R . .
C36B C 0.4531(5) 1.0618(6) 0.4946(5) 0.096(4) Uani 1 1 d . . .
H36B H 0.4904 1.0698 0.5154 0.116 Uiso 1 1 calc R . .
C37B C 0.4133(5) 1.0246(5) 0.5172(4) 0.090(4) Uani 1 1 d . . .
H37B H 0.4236 1.0056 0.5529 0.108 Uiso 1 1 calc R . .
C38B C 0.3579(4) 1.0146(4) 0.4877(4) 0.062(3) Uani 1 1 d . . .
H38B H 0.3306 0.9888 0.5038 0.074 Uiso 1 1 calc R . .
C39B C 0.3797(3) 1.0719(4) 0.2410(4) 0.042(2) Uani 1 1 d . . .
C40B C 0.3977(3) 1.1384(3) 0.2327(3) 0.0316(18) Uani 1 1 d . . .
C41B C 0.3631(3) 1.1604(4) 0.1781(3) 0.039(2) Uani 1 1 d . . .
C42B C 0.3242(4) 1.1257(4) 0.1437(4) 0.055(2) Uani 1 1 d . . .
H42B H 0.3200 1.0846 0.1525 0.066 Uiso 1 1 calc R . .
C43B C 0.2910(4) 1.1497(5) 0.0965(4) 0.075(3) Uani 1 1 d . . .
H43B H 0.2628 1.1257 0.0743 0.090 Uiso 1 1 calc R . .
C44B C 0.2994(6) 1.2088(5) 0.0820(4) 0.095(4) Uani 1 1 d . . .
H44B H 0.2779 1.2249 0.0488 0.113 Uiso 1 1 calc R . .
C45B C 0.3386(6) 1.2446(5) 0.1151(4) 0.104(5) Uani 1 1 d . . .
H45B H 0.3441 1.2854 0.1055 0.125 Uiso 1 1 calc R . .
C46B C 0.3700(5) 1.2194(4) 0.1631(4) 0.066(3) Uani 1 1 d . . .
H46B H 0.3971 1.2436 0.1864 0.080 Uiso 1 1 calc R . .
C47B C 0.4651(3) 1.1339(3) 0.2287(4) 0.040(2) Uani 1 1 d . . .
C48B C 0.4908(4) 1.1446(4) 0.1787(4) 0.059(3) Uani 1 1 d . . .
H48B H 0.4680 1.1604 0.1460 0.070 Uiso 1 1 calc R . .
C49B C 0.5523(4) 1.1314(4) 0.1775(5) 0.071(3) Uani 1 1 d . . .
H49B H 0.5703 1.1375 0.1431 0.085 Uiso 1 1 calc R . .
C50B C 0.5853(4) 1.1108(4) 0.2233(6) 0.074(3) Uani 1 1 d . . .
H50B H 0.6263 1.1029 0.2211 0.089 Uiso 1 1 calc R . .
C51B C 0.5609(4) 1.1009(4) 0.2733(5) 0.069(3) Uani 1 1 d . . .
H51B H 0.5849 1.0870 0.3060 0.083 Uiso 1 1 calc R . .
C52B C 0.5006(4) 1.1115(3) 0.2758(4) 0.048(2) Uani 1 1 d . . .
H52B H 0.4832 1.1033 0.3102 0.058 Uiso 1 1 calc R . .
C53B C 0.3807(3) 1.1782(3) 0.2829(3) 0.036(2) Uani 1 1 d . . .
C54B C 0.4224(4) 1.2100(3) 0.3174(3) 0.041(2) Uani 1 1 d . . .
H54B H 0.4633 1.2081 0.3111 0.050 Uiso 1 1 calc R . .
C55B C 0.4043(4) 1.2447(4) 0.3610(4) 0.058(3) Uani 1 1 d . . .
H55B H 0.4333 1.2654 0.3855 0.069 Uiso 1 1 calc R . .
C56B C 0.3447(5) 1.2501(4) 0.3700(4) 0.068(3) Uani 1 1 d . . .
H56B H 0.3329 1.2745 0.3999 0.082 Uiso 1 1 calc R . .
C57B C 0.3032(4) 1.2196(4) 0.3346(4) 0.057(2) Uani 1 1 d . . .
H57B H 0.2621 1.2230 0.3398 0.068 Uiso 1 1 calc R . .
C58B C 0.3210(4) 1.1843(3) 0.2919(4) 0.045(2) Uani 1 1 d . . .
H58B H 0.2918 1.1634 0.2678 0.055 Uiso 1 1 calc R . .
C59B C 0.2056(5) 0.9615(5) 0.0834(5) 0.077(3) Uani 1 1 d . . .
S2 S 0.10261(11) 0.85944(11) 0.39353(12) 0.0686(8) Uani 1 1 d . . .
O6 O 0.0544(4) 0.8229(4) 0.3679(4) 0.053(3) Uiso 0.75 1 d P . .
O7 O 0.0874(4) 0.9209(4) 0.4013(4) 0.074(3) Uiso 0.80 1 d P . .
O8 O 0.1549(3) 0.8562(3) 0.3622(3) 0.0776(19) Uiso 1 1 d . . .
C60 C 0.1301(7) 0.8224(7) 0.4580(6) 0.114(4) Uiso 1 1 d . . .
F4 F 0.1498(4) 0.7702(4) 0.4528(3) 0.094(2) Uiso 0.75 1 d P . .
F4C F 0.1165(12) 0.7809(12) 0.4923(10) 0.094(7) Uiso 0.25 1 d P . .
F5 F 0.1780(4) 0.8562(3) 0.4841(3) 0.133(3) Uiso 1 1 d . . .
F6 F 0.0842(7) 0.8281(8) 0.4937(6) 0.158(5) Uiso 0.70 1 d P . .
F6C F 0.088(2) 0.869(2) 0.4935(19) 0.23(2) Uiso 0.30 1 d P . .
O6C O 0.0546(9) 0.8122(9) 0.3925(10) 0.031(6) Uiso 0.25 1 d P . .
O7C O 0.0845(13) 0.9042(13) 0.4324(14) 0.055(8) Uiso 0.20 1 d P . .
S2B S 0.37901(15) 0.65392(14) 0.03212(15) 0.0881(9) Uani 1 1 d . . .
O8B O 0.3162(3) 0.6510(4) 0.0067(3) 0.109(3) Uani 1 1 d . . .
F5B F 0.3955(4) 0.7457(3) -0.0310(4) 0.140(3) Uani 1 1 d . . .
O7B O 0.3825(5) 0.6452(5) 0.0896(4) 0.159(4) Uani 1 1 d . . .
F4B F 0.3573(4) 0.7659(3) 0.0456(3) 0.142(3) Uani 1 1 d . . .
O6B O 0.4180(4) 0.6263(3) -0.0050(4) 0.138(4) Uani 1 1 d . . .
F6B F 0.4490(4) 0.7396(4) 0.0491(5) 0.203(5) Uani 1 1 d . . .
C60B C 0.3949(6) 0.7263(10) 0.0242(8) 0.185(11) Uani 1 1 d . . .
Cl1 Cl 0.23694(18) 1.15973(18) 0.48964(17) 0.0999(13) Uiso 0.75 1 d PD . .
Cl2 Cl 0.1116(3) 1.1828(2) 0.4502(2) 0.1449(19) Uiso 0.75 1 d PD . .
C1S C 0.1687(4) 1.1817(6) 0.5081(5) 0.075(4) Uiso 0.75 1 d PD . .
C2S C 0.0130(12) 0.5212(17) 0.5247(15) 0.069(11) Uiso 0.25 1 d PD . .
Cl3 Cl 0.0509(8) 0.4841(9) 0.4684(8) 0.135(7) Uiso 0.25 1 d PD . .
Cl4 Cl -0.0632(10) 0.4947(11) 0.5121(10) 0.173(10) Uiso 0.25 1 d PD . .

loop_
_atom_site_aniso_label
_atom_site_aniso_U_11
_atom_site_aniso_U_22
_atom_site_aniso_U_33
_atom_site_aniso_U_23
_atom_site_aniso_U_13
_atom_site_aniso_U_12
Cu1 0.0378(6) 0.0316(6) 0.0447(6) -0.0063(5) 0.0156(5) -0.0056(4)
Cu2 0.0322(6) 0.0308(6) 0.0388(6) -0.0012(4) 0.0103(4) -0.0037(4)
N1 0.031(4) 0.028(4) 0.044(4) -0.010(3) 0.002(3) -0.001(3)
N2 0.037(4) 0.029(4) 0.041(4) -0.003(3) 0.009(3) -0.003(3)
N3 0.040(4) 0.040(4) 0.050(4) -0.012(3) 0.019(4) -0.005(3)
N4 0.038(4) 0.032(4) 0.047(4) -0.002(3) 0.015(3) -0.003(3)
O4 0.048(4) 0.062(4) 0.074(4) 0.007(3) 0.024(3) 0.000(3)
O5 0.082(6) 0.118(7) 0.149(7) -0.005(6) 0.045(5) -0.015(5)
S1 0.0489(16) 0.087(2) 0.0651(18) -0.0139(15) 0.0115(14) -0.0259(15)
O1 0.033(3) 0.038(3) 0.046(3) -0.003(3) 0.014(3) -0.007(3)
O2 0.037(3) 0.029(3) 0.044(3) -0.002(2) 0.012(3) 0.001(2)
O3 0.070(5) 0.058(4) 0.079(4) 0.018(3) -0.009(4) -0.035(3)
F1 0.248(13) 0.45(2) 0.087(6) 0.115(9) -0.039(7) -0.205(13)
F2 0.258(13) 0.113(7) 0.166(9) 0.039(6) -0.056(8) 0.031(7)
F3 0.158(8) 0.199(9) 0.151(7) 0.033(6) -0.070(6) -0.094(7)
C1 0.037(5) 0.038(5) 0.054(6) -0.009(4) 0.007(4) -0.005(4)
C2 0.056(6) 0.034(6) 0.074(7) -0.014(5) 0.013(5) 0.003(4)
C3 0.053(6) 0.032(5) 0.075(7) 0.001(5) 0.004(5) -0.011(4)
C4 0.055(6) 0.029(5) 0.056(6) 0.009(4) 0.011(5) -0.006(4)
C5 0.045(6) 0.051(6) 0.037(5) 0.004(4) 0.008(4) -0.005(4)
C6 0.035(5) 0.035(5) 0.044(5) 0.002(4) 0.010(4) -0.013(4)
C7 0.034(5) 0.027(5) 0.046(5) 0.000(4) 0.008(4) -0.013(4)
C8 0.030(5) 0.037(5) 0.055(6) -0.006(4) 0.005(4) 0.001(4)
C9 0.042(5) 0.047(6) 0.057(6) -0.016(4) 0.021(5) -0.004(4)
C10 0.082(7) 0.037(5) 0.068(7) -0.013(5) 0.036(6) -0.013(5)
C11 0.069(7) 0.069(7) 0.072(7) -0.020(6) 0.037(6) -0.012(6)
C12 0.067(7) 0.086(8) 0.055(6) -0.028(6) 0.034(6) -0.023(6)
C13 0.119(11) 0.082(8) 0.078(8) -0.039(6) 0.047(8) -0.028(8)
C14 0.148(14) 0.101(10) 0.085(9) -0.019(8) 0.065(9) 0.008(9)
C15 0.083(10) 0.193(15) 0.131(12) -0.075(11) 0.069(9) -0.031(9)
C16 0.086(9) 0.128(10) 0.115(10) -0.065(8) 0.063(8) -0.047(8)
C17 0.037(6) 0.056(6) 0.090(8) -0.032(5) 0.011(5) -0.001(4)
C18 0.042(6) 0.058(7) 0.060(7) -0.016(6) 0.009(5) -0.005(5)
C19 0.046(7) 0.081(9) 0.089(9) -0.011(7) -0.004(6) -0.005(5)
C20 0.100(10) 0.086(10) 0.095(10) 0.006(8) -0.009(8) -0.002(7)
C21 0.111(11) 0.123(12) 0.064(8) 0.018(9) 0.003(7) -0.005(9)
C22 0.082(9) 0.088(9) 0.074(9) -0.024(7) -0.010(7) -0.001(7)
C23 0.054(6) 0.054(6) 0.059(7) -0.007(6) -0.014(5) -0.005(5)
C24 0.059(6) 0.050(6) 0.032(5) -0.007(4) 0.019(4) -0.017(4)
C25 0.038(5) 0.038(5) 0.055(5) -0.011(4) 0.018(4) -0.004(4)
C26 0.043(5) 0.034(5) 0.041(5) -0.003(4) 0.012(4) 0.001(4)
C27 0.039(5) 0.039(5) 0.042(5) 0.008(4) 0.000(4) -0.005(4)
C28 0.040(6) 0.047(5) 0.046(5) 0.010(4) 0.002(4) -0.010(4)
C29 0.035(5) 0.059(6) 0.058(6) 0.010(5) -0.005(5) -0.006(4)
C30 0.074(7) 0.048(6) 0.039(5) 0.008(4) -0.002(5) 0.000(5)
C31 0.056(6) 0.042(5) 0.049(6) 0.001(4) 0.014(5) -0.008(4)
C32 0.027(5) 0.067(6) 0.067(6) -0.023(5) 0.016(5) -0.012(4)
C33 0.018(5) 0.032(5) 0.091(8) -0.014(5) -0.009(5) 0.004(4)
C34 0.039(6) 0.060(7) 0.082(8) 0.021(6) -0.004(5) 0.006(5)
C35 0.051(8) 0.135(12) 0.119(10) 0.045(10) -0.027(7) -0.045(8)
C36 0.074(12) 0.045(11) 0.34(3) 0.028(15) -0.106(17) -0.028(9)
C37 0.080(11) 0.043(9) 0.33(3) -0.071(15) -0.100(17) 0.031(7)
C38 0.047(7) 0.066(8) 0.172(12) -0.057(8) -0.042(7) 0.023(6)
C39 0.024(5) 0.044(5) 0.042(5) 0.000(4) 0.004(4) -0.004(4)
C40 0.028(5) 0.029(5) 0.047(5) 0.006(4) 0.014(4) -0.006(3)
C41 0.039(5) 0.025(5) 0.065(6) -0.002(4) 0.022(5) -0.010(4)
C42 0.031(5) 0.042(5) 0.083(7) -0.009(5) -0.002(5) 0.003(4)
C43 0.021(6) 0.049(6) 0.165(12) -0.030(7) -0.014(7) 0.007(5)
C44 0.039(8) 0.096(10) 0.159(14) -0.060(10) 0.041(9) -0.030(7)
C45 0.064(9) 0.083(8) 0.103(10) -0.042(7) 0.047(7) -0.024(6)
C46 0.042(6) 0.041(6) 0.099(8) -0.003(5) 0.039(6) -0.001(4)
C47 0.040(5) 0.046(6) 0.031(5) 0.006(4) 0.018(4) 0.012(4)
C48 0.066(7) 0.057(6) 0.048(6) 0.009(5) -0.005(5) 0.001(5)
C49 0.088(9) 0.105(10) 0.048(7) -0.004(7) -0.001(6) 0.000(7)
C50 0.101(9) 0.098(10) 0.041(7) 0.006(7) -0.003(6) 0.032(8)
C51 0.117(10) 0.092(9) 0.051(7) 0.019(7) 0.025(7) 0.065(8)
C52 0.070(7) 0.065(7) 0.043(6) 0.013(5) 0.009(5) 0.015(5)
C53 0.041(5) 0.019(4) 0.043(5) 0.004(4) 0.010(4) -0.003(4)
C54 0.037(5) 0.037(5) 0.041(5) 0.007(4) 0.003(4) -0.004(4)
C55 0.048(6) 0.039(5) 0.040(5) 0.000(4) -0.006(4) -0.012(4)
C56 0.063(7) 0.038(5) 0.048(6) 0.001(4) 0.014(5) 0.000(5)
C57 0.036(6) 0.049(6) 0.059(6) 0.007(5) 0.016(5) 0.012(4)
C58 0.031(5) 0.041(5) 0.040(5) 0.001(4) -0.003(4) 0.004(4)
C59 0.104(13) 0.140(15) 0.128(14) 0.013(12) -0.001(11) -0.011(11)
Cu1B 0.0415(7) 0.0312(6) 0.0667(7) -0.0040(5) 0.0100(5) -0.0007(5)
Cu2B 0.0350(6) 0.0328(6) 0.0573(7) 0.0064(5) 0.0043(5) -0.0025(4)
S1B 0.0380(14) 0.0490(15) 0.0648(16) 0.0024(13) 0.0049(12) -0.0028(11)
O3B 0.061(4) 0.042(4) 0.098(5) 0.012(3) -0.010(4) -0.010(3)
O4B 0.096(6) 0.081(5) 0.096(5) -0.030(4) -0.004(5) 0.017(4)
O5B 0.050(4) 0.104(5) 0.110(6) 0.058(4) 0.020(4) 0.009(4)
F1B 0.108(5) 0.128(6) 0.092(5) 0.022(4) 0.003(4) 0.077(5)
F2B 0.123(6) 0.148(6) 0.064(4) 0.047(4) 0.025(4) 0.024(5)
F3B 0.081(5) 0.154(7) 0.144(7) -0.003(5) -0.054(5) -0.006(5)
N1B 0.039(5) 0.033(4) 0.071(5) -0.004(4) 0.003(4) 0.002(3)
N2B 0.035(4) 0.040(5) 0.067(5) 0.009(4) -0.007(4) 0.001(3)
N3B 0.044(5) 0.041(4) 0.059(5) -0.001(4) 0.008(4) 0.004(3)
N4B 0.039(4) 0.039(4) 0.047(4) 0.013(4) 0.001(3) -0.002(3)
O1B 0.044(4) 0.029(3) 0.077(4) -0.007(3) 0.022(3) -0.002(3)
O2B 0.040(3) 0.032(3) 0.054(4) 0.002(3) 0.011(3) 0.001(2)
C1B 0.037(6) 0.046(6) 0.080(7) -0.002(5) -0.002(5) 0.001(5)
C2B 0.058(7) 0.029(6) 0.099(8) -0.013(5) -0.013(6) 0.007(5)
C3B 0.045(7) 0.047(7) 0.108(9) 0.011(7) -0.016(6) -0.002(5)
C4B 0.044(6) 0.042(6) 0.097(8) 0.030(6) -0.001(6) -0.004(5)
C5B 0.049(6) 0.036(6) 0.101(8) 0.034(6) 0.000(6) -0.001(5)
C6B 0.027(5) 0.049(6) 0.075(7) 0.023(5) -0.014(5) -0.005(4)
C7B 0.027(5) 0.037(6) 0.074(7) 0.002(5) -0.009(5) -0.006(4)
C8B 0.043(6) 0.040(6) 0.092(8) -0.004(6) -0.022(6) 0.010(5)
C9B 0.045(6) 0.048(6) 0.078(7) -0.022(5) -0.002(5) 0.008(5)
C10B 0.048(6) 0.065(7) 0.065(7) -0.022(5) 0.004(5) 0.002(5)
C11B 0.072(8) 0.067(7) 0.052(6) -0.022(5) 0.007(6) 0.011(6)
C12B 0.098(10) 0.104(9) 0.069(8) -0.015(7) 0.020(7) -0.001(7)
C13B 0.176(17) 0.125(12) 0.096(11) -0.031(9) 0.051(12) 0.011(12)
C14B 0.099(12) 0.172(15) 0.107(12) -0.016(10) 0.050(10) 0.039(11)
C15B 0.082(10) 0.190(16) 0.093(10) -0.022(10) 0.026(8) 0.007(9)
C16B 0.067(8) 0.132(10) 0.063(7) -0.025(7) 0.016(6) -0.006(7)
C17B 0.052(7) 0.062(7) 0.070(7) -0.012(5) 0.003(5) 0.008(5)
C18B 0.036(5) 0.045(6) 0.074(7) 0.005(6) -0.004(5) 0.004(4)
C19B 0.054(7) 0.061(8) 0.083(8) -0.012(6) -0.012(6) 0.012(5)
C20B 0.070(8) 0.049(7) 0.112(10) 0.004(8) -0.007(7) 0.007(6)
C21B 0.068(8) 0.090(9) 0.077(8) 0.038(8) -0.007(6) 0.009(7)
C22B 0.062(7) 0.087(9) 0.070(8) 0.004(7) -0.006(6) 0.013(6)
C23B 0.046(6) 0.038(5) 0.070(7) -0.007(5) -0.009(5) 0.008(4)
C24B 0.035(5) 0.051(6) 0.067(6) 0.014(5) 0.004(5) -0.007(4)
C25B 0.025(5) 0.052(6) 0.055(5) 0.004(4) 0.002(4) -0.009(4)
C26B 0.020(4) 0.039(5) 0.051(6) 0.005(4) 0.006(4) -0.003(4)
C27B 0.028(5) 0.091(8) 0.057(7) 0.016(6) 0.004(5) 0.000(5)
C28B 0.045(7) 0.129(11) 0.090(9) 0.042(9) -0.008(6) -0.017(7)
C29B 0.044(7) 0.074(9) 0.163(14) 0.060(10) -0.013(8) -0.009(6)
C30B 0.045(7) 0.056(8) 0.164(13) -0.003(8) -0.010(8) 0.003(6)
C31B 0.042(6) 0.063(7) 0.088(7) 0.004(6) 0.000(5) 0.000(5)
C32B 0.034(5) 0.066(6) 0.056(6) 0.006(5) -0.007(4) -0.005(4)
C33B 0.054(6) 0.062(6) 0.045(6) 0.011(5) 0.009(5) -0.011(5)
C34B 0.066(7) 0.091(8) 0.057(6) 0.028(6) -0.015(6) -0.032(6)
C35B 0.064(8) 0.132(10) 0.062(7) 0.035(7) -0.024(6) -0.048(7)
C36B 0.059(8) 0.145(11) 0.080(9) 0.021(8) -0.024(6) -0.044(7)
C37B 0.076(8) 0.140(11) 0.048(6) 0.025(6) -0.026(6) -0.035(8)
C38B 0.046(6) 0.092(8) 0.047(6) 0.010(5) 0.004(5) -0.013(5)
C39B 0.026(5) 0.048(6) 0.050(6) 0.002(5) -0.005(4) 0.007(4)
C40B 0.030(5) 0.021(4) 0.044(5) 0.000(4) 0.002(4) 0.003(3)
C41B 0.037(5) 0.042(6) 0.039(5) -0.002(4) 0.005(4) 0.009(4)
C42B 0.049(6) 0.067(7) 0.048(6) -0.003(5) -0.004(5) -0.007(5)
C43B 0.061(7) 0.091(9) 0.070(8) -0.025(7) -0.013(6) -0.001(6)
C44B 0.139(12) 0.078(9) 0.059(7) -0.018(7) -0.026(7) 0.055(8)
C45B 0.193(14) 0.048(7) 0.058(7) -0.013(6) -0.058(8) 0.044(8)
C46B 0.105(9) 0.030(6) 0.058(6) -0.011(5) -0.023(6) 0.012(5)
C47B 0.033(5) 0.029(5) 0.057(6) 0.003(4) 0.005(5) -0.006(4)
C48B 0.050(7) 0.048(6) 0.080(7) -0.002(5) 0.020(5) -0.008(5)
C49B 0.038(7) 0.071(7) 0.108(9) -0.018(7) 0.032(7) -0.010(5)
C50B 0.024(6) 0.068(7) 0.129(11) -0.019(7) 0.006(7) 0.008(5)
C51B 0.032(6) 0.065(7) 0.105(9) -0.009(6) -0.012(6) 0.006(5)
C52B 0.032(5) 0.041(5) 0.071(6) 0.005(5) 0.005(5) -0.001(4)
C53B 0.031(5) 0.031(5) 0.048(5) 0.012(4) 0.008(4) 0.007(4)
C54B 0.046(6) 0.031(5) 0.046(5) -0.005(4) 0.001(4) -0.009(4)
C55B 0.059(7) 0.051(6) 0.060(6) -0.008(5) -0.011(5) -0.013(5)
C56B 0.096(9) 0.057(7) 0.054(6) -0.007(5) 0.020(6) 0.013(6)
C57B 0.049(6) 0.054(6) 0.068(7) -0.019(5) 0.011(5) 0.015(5)
C58B 0.034(5) 0.038(5) 0.063(6) -0.003(4) -0.002(5) 0.001(4)
C59B 0.056(7) 0.090(9) 0.081(8) 0.005(7) -0.011(7) 0.007(7)
S2 0.0444(15) 0.0567(16) 0.103(2) -0.0348(15) -0.0004(14) 0.0030(12)
S2B 0.080(2) 0.078(2) 0.109(3) 0.0120(19) 0.022(2) 0.0182(18)
O8B 0.053(5) 0.172(8) 0.102(6) -0.048(5) 0.010(4) -0.027(5)
F5B 0.185(9) 0.113(6) 0.129(7) -0.008(5) 0.049(6) -0.015(5)
O7B 0.176(10) 0.216(11) 0.079(6) 0.071(7) -0.016(6) -0.005(8)
F4B 0.173(8) 0.099(6) 0.155(7) -0.050(5) 0.017(6) -0.010(5)
O6B 0.094(6) 0.088(6) 0.246(11) -0.011(6) 0.088(7) 0.035(5)
F6B 0.118(8) 0.205(10) 0.282(12) -0.106(9) 0.006(8) -0.072(7)
C60B 0.076(10) 0.30(3) 0.188(17) -0.213(19) 0.061(11) -0.083(13)

loop_
_atom_type_symbol
_atom_type_description
_atom_type_scat_dispersion_real
_atom_type_scat_dispersion_imag
_atom_type_scat_source
C C 0.0033 0.0016 'International Tables Vol C Tables 4.2.6.8 and 6.1.1.4'
H H 0.0000 0.0000 'International Tables Vol C Tables 4.2.6.8 and 6.1.1.4'
N N 0.0061 0.0033 'International Tables Vol C Tables 4.2.6.8 and 6.1.1.4'
O O 0.0106 0.0060 'International Tables Vol C Tables 4.2.6.8 and 6.1.1.4'
F F 0.0171 0.0103 'International Tables Vol C Tables 4.2.6.8 and 6.1.1.4'
S S 0.1246 0.1234 'International Tables Vol C Tables 4.2.6.8 and 6.1.1.4'
Cu Cu 0.3201 1.2651 'International Tables Vol C Tables 4.2.6.8 and 6.1.1.4'
Cl Cl 0.1484 0.1585 'International Tables Vol C Tables 4.2.6.8 and 6.1.1.4'

loop_
_geom_angle_atom_site_label_1
_geom_angle_atom_site_label_2
_geom_angle_atom_site_label_3
_geom_angle
_geom_angle_site_symmetry_1
_geom_angle_site_symmetry_3
_geom_angle_publ_flag
O1 Cu1 N1 172.0(2) . . ?
O1 Cu1 N3 97.6(2) . . ?
N1 Cu1 N3 84.3(3) . . ?
O1 Cu1 O3 89.9(2) . . ?
N1 Cu1 O3 97.5(2) . . ?
N3 Cu1 O3 98.9(3) . . ?
O1 Cu1 Cu2 87.97(16) . . ?
N1 Cu1 Cu2 88.33(19) . . ?
N3 Cu1 Cu2 164.8(2) . . ?
O3 Cu1 Cu2 95.19(17) . . ?
O2 Cu2 N2 170.9(2) . . ?
O2 Cu2 N4 105.9(2) . . ?
N2 Cu2 N4 83.0(2) . . ?
O2 Cu2 Cu1 84.41(15) . . ?
N2 Cu2 Cu1 86.82(18) . . ?
N4 Cu2 Cu1 169.22(16) . . ?
C1 N1 C7 119.3(6) . . ?
C1 N1 Cu1 116.1(5) . . ?
C7 N1 Cu1 124.5(5) . . ?
C6 N2 C7 119.3(6) . . ?
C6 N2 Cu2 115.9(5) . . ?
C7 N2 Cu2 124.8(5) . . ?
C9 N3 C10 111.0(6) . . ?
C9 N3 C17 111.9(6) . . ?
C10 N3 C17 109.0(7) . . ?
C9 N3 Cu1 104.7(4) . . ?
C10 N3 Cu1 111.2(5) . . ?
C17 N3 Cu1 109.0(5) . . ?
C24 N4 C32 107.2(6) . . ?
C24 N4 C25 110.5(6) . . ?
C32 N4 C25 108.8(6) . . ?
C24 N4 Cu2 103.3(4) . . ?
C32 N4 Cu2 109.4(5) . . ?
C25 N4 Cu2 117.3(4) . . ?
O4 S1 O3 117.1(4) . . ?
O4 S1 O5 111.0(4) . . ?
O3 S1 O5 111.0(4) . . ?
O4 S1 C59 106.8(6) . . ?
O3 S1 C59 107.4(7) . . ?
O5 S1 C59 102.2(7) . . ?
C39 O1 Cu1 119.5(5) . . ?
C39 O2 Cu2 123.1(5) . . ?
S1 O3 Cu1 122.3(3) . . ?
N1 C1 C2 120.7(7) . . ?
N1 C1 C9 115.5(7) . . ?
C2 C1 C9 123.7(7) . . ?
C1 C2 C3 120.5(8) . . ?
C2 C3 C8 119.0(8) . . ?
C5 C4 C8 119.9(7) . . ?
C4 C5 C6 119.9(7) . . ?
N2 C6 C5 120.9(7) . . ?
N2 C6 C24 116.7(6) . . ?
C5 C6 C24 122.3(7) . . ?
N1 C7 N2 115.3(6) . . ?
N1 C7 C8 122.9(7) . . ?
N2 C7 C8 121.9(7) . . ?
C3 C8 C7 117.5(7) . . ?
C3 C8 C4 124.4(8) . . ?
C7 C8 C4 118.0(7) . . ?
N3 C9 C1 111.7(6) . . ?
N3 C10 C11 116.9(7) . . ?
C12 C11 C16 116.1(9) . . ?
C12 C11 C10 122.3(9) . . ?
C16 C11 C10 121.5(9) . . ?
C11 C12 C13 123.1(10) . . ?
C14 C13 C12 117.8(10) . . ?
C15 C14 C13 121.2(11) . . ?
C16 C15 C14 119.1(12) . . ?
C15 C16 C11 122.5(11) . . ?
C18 C17 N3 111.2(7) . . ?
C23 C18 C19 119.9(9) . . ?
C23 C18 C17 119.5(9) . . ?
C19 C18 C17 120.6(9) . . ?
C20 C19 C18 119.9(10) . . ?
C21 C20 C19 119.6(12) . . ?
C20 C21 C22 120.9(12) . . ?
C21 C22 C23 119.6(10) . . ?
C18 C23 C22 119.9(9) . . ?
C6 C24 N4 111.7(6) . . ?
C26 C25 N4 114.6(6) . . ?
C27 C26 C31 117.4(7) . . ?
C27 C26 C25 120.2(7) . . ?
C31 C26 C25 122.3(7) . . ?
C28 C27 C26 121.2(7) . . ?
C27 C28 C29 120.7(8) . . ?
C30 C29 C28 119.7(8) . . ?
C29 C30 C31 120.9(8) . . ?
C30 C31 C26 120.1(8) . . ?
N4 C32 C33 113.9(6) . . ?
C38 C33 C34 118.8(10) . . ?
C38 C33 C32 121.9(10) . . ?
C34 C33 C32 119.3(7) . . ?
C33 C34 C35 120.2(11) . . ?
C36 C35 C34 118.1(15) . . ?
C37 C36 C35 124(2) . . ?
C36 C37 C38 118.3(17) . . ?
C33 C38 C37 120.7(14) . . ?
O2 C39 O1 123.6(7) . . ?
O2 C39 C40 119.2(7) . . ?
O1 C39 C40 117.2(6) . . ?
C53 C40 C41 113.4(6) . . ?
C53 C40 C39 110.1(6) . . ?
C41 C40 C39 104.8(6) . . ?
C53 C40 C47 109.5(6) . . ?
C41 C40 C47 111.9(6) . . ?
C39 C40 C47 106.8(6) . . ?
C46 C41 C42 119.2(8) . . ?
C46 C41 C40 121.7(8) . . ?
C42 C41 C40 119.0(7) . . ?
C43 C42 C41 120.1(10) . . ?
C44 C43 C42 120.0(11) . . ?
C45 C44 C43 120.5(11) . . ?
C44 C45 C46 122.5(11) . . ?
C41 C46 C45 117.6(10) . . ?
C48 C47 C52 117.9(8) . . ?
C48 C47 C40 123.2(7) . . ?
C52 C47 C40 118.9(8) . . ?
C47 C48 C49 119.8(9) . . ?
C50 C49 C48 122.6(11) . . ?
C49 C50 C51 118.4(11) . . ?
C50 C51 C52 120.7(10) . . ?
C51 C52 C47 120.6(10) . . ?
C54 C53 C58 116.6(7) . . ?
C54 C53 C40 124.3(7) . . ?
C58 C53 C40 119.1(7) . . ?
C53 C54 C55 122.6(7) . . ?
C56 C55 C54 120.0(8) . . ?
C55 C56 C57 119.1(8) . . ?
C58 C57 C56 120.2(8) . . ?
C57 C58 C53 121.4(7) . . ?
F1 C59 F2 113.2(16) . . ?
F1 C59 F3 104.6(14) . . ?
F2 C59 F3 107.1(14) . . ?
F1 C59 S1 113.6(12) . . ?
F2 C59 S1 107.8(12) . . ?
F3 C59 S1 110.4(12) . . ?
O1B Cu1B N1B 171.8(3) . . ?
O1B Cu1B N3B 97.1(2) . . ?
N1B Cu1B N3B 84.8(3) . . ?
O1B Cu1B O3B 91.3(2) . . ?
N1B Cu1B O3B 96.1(2) . . ?
N3B Cu1B O3B 101.1(3) . . ?
O1B Cu1B Cu2B 87.80(17) . . ?
N1B Cu1B Cu2B 88.2(2) . . ?
N3B Cu1B Cu2B 162.8(2) . . ?
O3B Cu1B Cu2B 95.23(17) . . ?
O2B Cu2B N2B 170.9(3) . . ?
O2B Cu2B N4B 104.6(2) . . ?
N2B Cu2B N4B 83.8(3) . . ?
O2B Cu2B Cu1B 85.16(16) . . ?
N2B Cu2B Cu1B 86.8(2) . . ?
N4B Cu2B Cu1B 168.98(18) . . ?
O4B S1B O5B 114.6(5) . . ?
O4B S1B O3B 114.8(4) . . ?
O5B S1B O3B 113.3(4) . . ?
O4B S1B C59B 105.2(5) . . ?
O5B S1B C59B 105.4(5) . . ?
O3B S1B C59B 101.8(5) . . ?
S1B O3B Cu1B 122.7(3) . . ?
C1B N1B C7B 120.6(8) . . ?
C1B N1B Cu1B 115.6(6) . . ?
C7B N1B Cu1B 123.7(6) . . ?
C6B N2B C7B 119.4(7) . . ?
C6B N2B Cu2B 115.7(6) . . ?
C7B N2B Cu2B 125.0(6) . . ?
C10B N3B C17B 110.5(7) . . ?
C10B N3B C9B 112.2(7) . . ?
C17B N3B C9B 111.7(6) . . ?
C10B N3B Cu1B 112.5(5) . . ?
C17B N3B Cu1B 107.3(5) . . ?
C9B N3B Cu1B 102.4(5) . . ?
C32B N4B C24B 110.1(6) . . ?
C32B N4B C25B 108.1(6) . . ?
C24B N4B C25B 106.7(6) . . ?
C32B N4B Cu2B 120.0(5) . . ?
C24B N4B Cu2B 103.2(5) . . ?
C25B N4B Cu2B 108.0(5) . . ?
C39B O1B Cu1B 119.7(5) . . ?
C39B O2B Cu2B 122.4(5) . . ?
N1B C1B C2B 121.6(9) . . ?
N1B C1B C9B 115.7(8) . . ?
C2B C1B C9B 122.7(9) . . ?
C3B C2B C1B 116.7(9) . . ?
C2B C3B C8B 123.3(9) . . ?
C5B C4B C8B 119.5(9) . . ?
C4B C5B C6B 121.1(10) . . ?
N2B C6B C5B 120.9(9) . . ?
N2B C6B C24B 115.6(7) . . ?
C5B C6B C24B 123.3(9) . . ?
N1B C7B N2B 116.2(8) . . ?
N1B C7B C8B 122.3(9) . . ?
N2B C7B C8B 121.4(9) . . ?
C3B C8B C7B 115.2(10) . . ?
C3B C8B C4B 127.0(10) . . ?
C7B C8B C4B 117.7(9) . . ?
C1B C9B N3B 112.9(7) . . ?
N3B C10B C11B 116.7(7) . . ?
C16B C11B C12B 117.7(9) . . ?
C16B C11B C10B 121.5(9) . . ?
C12B C11B C10B 120.8(10) . . ?
C13B C12B C11B 121.0(12) . . ?
C12B C13B C14B 121.0(14) . . ?
C13B C14B C15B 117.9(12) . . ?
C16B C15B C14B 120.9(13) . . ?
C11B C16B C15B 121.4(11) . . ?
C18B C17B N3B 112.7(7) . . ?
C19B C18B C23B 116.7(9) . . ?
C19B C18B C17B 122.6(9) . . ?
C23B C18B C17B 120.6(8) . . ?
C20B C19B C18B 121.9(10) . . ?
C21B C20B C19B 120.1(10) . . ?
C20B C21B C22B 119.9(10) . . ?
C21B C22B C23B 120.4(10) . . ?
C22B C23B C18B 120.8(9) . . ?
C6B C24B N4B 111.6(7) . . ?
C26B C25B N4B 113.8(6) . . ?
C27B C26B C31B 120.5(8) . . ?
C27B C26B C25B 121.7(8) . . ?
C31B C26B C25B 117.8(8) . . ?
C26B C27B C28B 119.6(10) . . ?
C29B C28B C27B 119.0(11) . . ?
C30B C29B C28B 119.5(11) . . ?
C29B C30B C31B 121.2(12) . . ?
C30B C31B C26B 120.2(10) . . ?
N4B C32B C33B 116.1(7) . . ?
C38B C33B C34B 116.2(9) . . ?
C38B C33B C32B 122.9(8) . . ?
C34B C33B C32B 120.8(8) . . ?
C35B C34B C33B 122.1(9) . . ?
C36B C35B C34B 120.0(10) . . ?
C35B C36B C37B 120.1(10) . . ?
C36B C37B C38B 119.8(9) . . ?
C37B C38B C33B 121.7(9) . . ?
O2B C39B O1B 124.2(8) . . ?
O2B C39B C40B 120.0(7) . . ?
O1B C39B C40B 115.7(7) . . ?
C41B C40B C47B 113.6(6) . . ?
C41B C40B C53B 108.1(6) . . ?
C47B C40B C53B 113.8(6) . . ?
C41B C40B C39B 107.2(6) . . ?
C47B C40B C39B 102.4(6) . . ?
C53B C40B C39B 111.4(6) . . ?
C42B C41B C46B 118.2(8) . . ?
C42B C41B C40B 124.1(7) . . ?
C46B C41B C40B 117.6(7) . . ?
C41B C42B C43B 121.2(9) . . ?
C44B C43B C42B 119.4(9) . . ?
C45B C44B C43B 120.9(10) . . ?
C44B C45B C46B 118.0(10) . . ?
C41B C46B C45B 122.3(9) . . ?
C48B C47B C52B 118.9(8) . . ?
C48B C47B C40B 122.7(7) . . ?
C52B C47B C40B 118.0(7) . . ?
C47B C48B C49B 118.1(9) . . ?
C50B C49B C48B 121.9(10) . . ?
C49B C50B C51B 120.8(10) . . ?
C50B C51B C52B 119.2(10) . . ?
C51B C52B C47B 121.1(9) . . ?
C54B C53B C58B 118.4(7) . . ?
C54B C53B C40B 122.5(7) . . ?
C58B C53B C40B 119.1(7) . . ?
C55B C54B C53B 119.6(8) . . ?
C54B C55B C56B 121.6(8) . . ?
C57B C56B C55B 118.6(8) . . ?
C58B C57B C56B 120.0(8) . . ?
C57B C58B C53B 121.7(8) . . ?
F2B C59B F3B 107.7(10) . . ?
F2B C59B F1B 107.1(10) . . ?
F3B C59B F1B 105.2(10) . . ?
F2B C59B S1B 113.9(8) . . ?
F3B C59B S1B 110.7(8) . . ?
F1B C59B S1B 111.8(8) . . ?
O7 S2 O7C 33.5(12) . . ?
O7 S2 O6 114.6(5) . . ?
O7C S2 O6 114.2(12) . . ?
O7 S2 O8 109.2(5) . . ?
O7C S2 O8 130.5(12) . . ?
O6 S2 O8 112.1(4) . . ?
O7 S2 O6C 119.5(9) . . ?
O7C S2 O6C 104.5(14) . . ?
O6 S2 O6C 24.3(8) . . ?
O8 S2 O6C 125.0(8) . . ?
O7 S2 C60 114.0(6) . . ?
O7C S2 C60 83.2(14) . . ?
O6 S2 C60 106.1(6) . . ?
O8 S2 C60 100.1(6) . . ?
O6C S2 C60 83.0(10) . . ?
O6C O6 S2 84(2) . . ?
O7C O7 S2 74(2) . . ?
F4 C60 F4C 59.9(14) . . ?
F4 C60 F6 115.5(14) . . ?
F4C C60 F6 57.0(13) . . ?
F4 C60 F5 106.1(12) . . ?
F4C C60 F5 109.5(15) . . ?
F6 C60 F5 105.7(12) . . ?
F4 C60 F6C 147(2) . . ?
F4C C60 F6C 87(2) . . ?
F6 C60 F6C 32.9(16) . . ?
F5 C60 F6C 84.3(18) . . ?
F4 C60 S2 116.5(10) . . ?
F4C C60 S2 141.5(15) . . ?
F6 C60 S2 104.4(11) . . ?
F5 C60 S2 108.0(10) . . ?
F6C C60 S2 88.0(17) . . ?
C60 F4 F4C 61.0(13) . . ?
F4 F4C F6 123(2) . . ?
F4 F4C C60 59.0(13) . . ?
F6 F4C C60 66.0(15) . . ?
F6C F6 F4C 140(4) . . ?
F6C F6 C60 91(3) . . ?
F4C F6 C60 57.0(13) . . ?
F6 F6C O7C 119(4) . . ?
F6 F6C C60 56(3) . . ?
O7C F6C C60 81(2) . . ?
O6 O6C S2 72(2) . . ?
O7 O7C S2 73(2) . . ?
O7 O7C F6C 173(4) . . ?
S2 O7C F6C 103(2) . . ?
O7B S2B O6B 124.2(7) . . ?
O7B S2B O8B 110.8(6) . . ?
O6B S2B O8B 110.6(5) . . ?
O7B S2B C60B 104.9(8) . . ?
O6B S2B C60B 101.4(6) . . ?
O8B S2B C60B 101.8(7) . . ?
F6B C60B F4B 105.5(10) . . ?
F6B C60B F5B 104.6(14) . . ?
F4B C60B F5B 102.0(19) . . ?
F6B C60B S2B 111.3(18) . . ?
F4B C60B S2B 116.3(11) . . ?
F5B C60B S2B 115.8(8) . . ?
Cl1 C1S Cl2 114.3(8) . . ?
Cl3 C2S Cl4 146(3) 3_566 3_566 ?
Cl3 C2S C2S 74.4(19) 3_566 3_566 ?
Cl4 C2S C2S 71.7(17) 3_566 3_566 ?
Cl3 C2S Cl4 21.4(11) 3_566 . ?
Cl4 C2S Cl4 125(2) 3_566 . ?
C2S C2S Cl4 53.1(17) 3_566 . ?
Cl3 C2S Cl3 125(2) 3_566 . ?
Cl4 C2S Cl3 21.5(11) 3_566 . ?
C2S C2S Cl3 50.4(14) 3_566 . ?
Cl4 C2S Cl3 103.5(19) . . ?
Cl4 Cl3 C2S 108(3) 3_566 3_566 ?
Cl4 Cl3 C2S 53(3) 3_566 . ?
C2S Cl3 C2S 55(2) 3_566 . ?
Cl3 Cl4 C2S 105(3) 3_566 3_566 ?
Cl3 Cl4 C2S 50(3) 3_566 . ?
C2S Cl4 C2S 55(2) 3_566 . ?

loop_
_geom_bond_atom_site_label_1
_geom_bond_atom_site_label_2
_geom_bond_distance
_geom_bond_site_symmetry_2
_geom_bond_publ_flag
Cu1 O1 1.877(5) . ?
Cu1 N1 1.905(6) . ?
Cu1 N3 2.083(6) . ?
Cu1 O3 2.280(6) . ?
Cu1 Cu2 2.4511(12) . ?
Cu2 O2 1.893(5) . ?
Cu2 N2 1.917(6) . ?
Cu2 N4 2.148(6) . ?
N1 C1 1.340(9) . ?
N1 C7 1.346(9) . ?
N2 C6 1.335(9) . ?
N2 C7 1.368(9) . ?
N3 C9 1.486(9) . ?
N3 C10 1.495(10) . ?
N3 C17 1.504(10) . ?
N4 C24 1.476(9) . ?
N4 C32 1.489(9) . ?
N4 C25 1.520(9) . ?
O4 S1 1.409(5) . ?
O5 S1 1.570(8) . ?
S1 O3 1.416(6) . ?
S1 C59 1.708(16) . ?
O1 C39 1.266(8) . ?
O2 C39 1.250(8) . ?
F1 C59 1.287(16) . ?
F2 C59 1.322(16) . ?
F3 C59 1.391(16) . ?
C1 C2 1.380(11) . ?
C1 C9 1.502(10) . ?
C2 C3 1.384(11) . ?
C3 C8 1.390(10) . ?
C4 C5 1.350(10) . ?
C4 C8 1.405(10) . ?
C5 C6 1.415(10) . ?
C6 C24 1.467(10) . ?
C7 C8 1.392(10) . ?
C10 C11 1.515(11) . ?
C11 C12 1.346(12) . ?
C11 C16 1.394(13) . ?
C12 C13 1.379(12) . ?
C13 C14 1.361(15) . ?
C14 C15 1.358(15) . ?
C15 C16 1.340(13) . ?
C17 C18 1.499(12) . ?
C18 C23 1.365(11) . ?
C18 C19 1.396(12) . ?
C19 C20 1.378(14) . ?
C20 C21 1.363(15) . ?
C21 C22 1.379(14) . ?
C22 C23 1.386(13) . ?
C25 C26 1.500(10) . ?
C26 C27 1.403(10) . ?
C26 C31 1.420(10) . ?
C27 C28 1.370(10) . ?
C28 C29 1.382(11) . ?
C29 C30 1.371(11) . ?
C30 C31 1.387(11) . ?
C32 C33 1.516(12) . ?
C33 C38 1.365(12) . ?
C33 C34 1.387(12) . ?
C34 C35 1.393(14) . ?
C35 C36 1.37(2) . ?
C36 C37 1.31(3) . ?
C37 C38 1.42(2) . ?
C39 C40 1.547(10) . ?
C40 C53 1.540(10) . ?
C40 C41 1.543(10) . ?
C40 C47 1.553(10) . ?
C41 C46 1.407(11) . ?
C41 C42 1.415(11) . ?
C42 C43 1.387(12) . ?
C43 C44 1.374(15) . ?
C44 C45 1.342(16) . ?
C45 C46 1.408(13) . ?
C47 C48 1.352(11) . ?
C47 C52 1.383(11) . ?
C48 C49 1.389(12) . ?
C49 C50 1.324(13) . ?
C50 C51 1.355(14) . ?
C51 C52 1.379(13) . ?
C53 C54 1.372(10) . ?
C53 C58 1.398(10) . ?
C54 C55 1.381(10) . ?
C55 C56 1.360(11) . ?
C56 C57 1.392(11) . ?
C57 C58 1.373(10) . ?
Cu1B O1B 1.872(5) . ?
Cu1B N1B 1.911(7) . ?
Cu1B N3B 2.090(6) . ?
Cu1B O3B 2.257(6) . ?
Cu1B Cu2B 2.4493(14) . ?
Cu2B O2B 1.883(5) . ?
Cu2B N2B 1.907(7) . ?
Cu2B N4B 2.113(6) . ?
S1B O4B 1.411(7) . ?
S1B O5B 1.418(6) . ?
S1B O3B 1.439(6) . ?
S1B C59B 1.798(11) . ?
F1B C59B 1.324(12) . ?
F2B C59B 1.285(11) . ?
F3B C59B 1.319(12) . ?
N1B C1B 1.328(10) . ?
N1B C7B 1.337(10) . ?
N2B C6B 1.351(10) . ?
N2B C7B 1.353(10) . ?
N3B C10B 1.483(10) . ?
N3B C17B 1.498(10) . ?
N3B C9B 1.504(10) . ?
N4B C32B 1.480(10) . ?
N4B C24B 1.486(9) . ?
N4B C25B 1.507(9) . ?
O1B C39B 1.263(9) . ?
O2B C39B 1.256(9) . ?
C1B C2B 1.422(11) . ?
C1B C9B 1.485(12) . ?
C2B C3B 1.358(12) . ?
C3B C8B 1.404(13) . ?
C4B C5B 1.328(12) . ?
C4B C8B 1.423(12) . ?
C5B C6B 1.403(11) . ?
C6B C24B 1.476(11) . ?
C7B C8B 1.413(11) . ?
C10B C11B 1.500(11) . ?
C11B C16B 1.357(13) . ?
C11B C12B 1.402(13) . ?
C12B C13B 1.350(15) . ?
C13B C14B 1.379(18) . ?
C14B C15B 1.382(18) . ?
C15B C16B 1.368(14) . ?
C17B C18B 1.488(12) . ?
C18B C19B 1.380(12) . ?
C18B C23B 1.399(11) . ?
C19B C20B 1.372(13) . ?
C20B C21B 1.357(14) . ?
C21B C22B 1.362(13) . ?
C22B C23B 1.376(12) . ?
C25B C26B 1.501(10) . ?
C26B C27B 1.347(11) . ?
C26B C31B 1.372(11) . ?
C27B C28B 1.407(14) . ?
C28B C29B 1.388(16) . ?
C29B C30B 1.353(15) . ?
C30B C31B 1.355(14) . ?
C32B C33B 1.505(11) . ?
C33B C38B 1.390(11) . ?
C33B C34B 1.393(11) . ?
C34B C35B 1.377(12) . ?
C35B C36B 1.358(13) . ?
C36B C37B 1.368(13) . ?
C37B C38B 1.387(12) . ?
C39B C40B 1.561(10) . ?
C40B C41B 1.520(10) . ?
C40B C47B 1.536(10) . ?
C40B C53B 1.556(10) . ?
C41B C42B 1.374(11) . ?
C41B C46B 1.378(11) . ?
C42B C43B 1.386(12) . ?
C43B C44B 1.384(14) . ?
C44B C45B 1.379(15) . ?
C45B C46B 1.393(12) . ?
C47B C48B 1.379(11) . ?
C47B C52B 1.397(11) . ?
C48B C49B 1.421(12) . ?
C49B C50B 1.330(13) . ?
C50B C51B 1.364(13) . ?
C51B C52B 1.386(11) . ?
C53B C54B 1.380(10) . ?
C53B C58B 1.390(10) . ?
C54B C55B 1.379(11) . ?
C55B C56B 1.385(12) . ?
C56B C57B 1.374(12) . ?
C57B C58B 1.368(10) . ?
S2 O7 1.435(8) . ?
S2 O7C 1.44(3) . ?
S2 O6 1.445(9) . ?
S2 O8 1.452(7) . ?
S2 O6C 1.51(2) . ?
S2 C60 1.786(14) . ?
O6 O6C 0.63(2) . ?
O7 O7C 0.83(3) . ?
C60 F4 1.261(14) . ?
C60 F4C 1.29(3) . ?
C60 F6 1.401(17) . ?
C60 F5 1.411(14) . ?
C60 F6C 1.69(4) . ?
F4 F4C 1.27(3) . ?
F4C F6 1.29(3) . ?
F6 F6C 0.92(5) . ?
F6C O7C 1.63(5) . ?
S2B O7B 1.360(8) . ?
S2B O6B 1.438(8) . ?
S2B O8B 1.486(7) . ?
S2B C60B 1.67(2) . ?
F5B C60B 1.37(2) . ?
F4B C60B 1.357(16) . ?
F6B C60B 1.336(15) . ?
Cl1 C1S 1.712(11) . ?
Cl2 C1S 1.782(11) . ?
C2S Cl3 1.47(3) 3_566 ?
C2S Cl4 1.53(3) 3_566 ?
C2S C2S 1.57(7) 3_566 ?
C2S Cl4 1.82(3) . ?
C2S Cl3 1.84(2) . ?
Cl3 Cl4 0.70(3) 3_566 ?
Cl3 C2S 1.47(3) 3_566 ?
Cl4 Cl3 0.70(3) 3_566 ?
Cl4 C2S 1.53(3) 3_566 ?
